data_7159505
loop_
_publ_author_name
'Pamu&#x142;a, Ma&#x142;gorzata'
'Bulatov, Evgeny'
'Mart&#xed;nez-Crespo, Luis'
'Kiesil&#xe4;, Anniina'
'Naulap&#xe4;&#xe4;, Julia'
'Kalenius, Elina'
'Helttunen, Kaisa'

_publ_section_title
;
 Anion binding and transport with <i>meso</i>-alkyl substituted two-armed
 calix[4]pyrroles bearing urea and hydroxyl groups.
;
_journal_issue 32
_journal_name_full 'Organic &amp; biomolecular chemistry'
_journal_page_first 6595
_journal_page_last 6603
_journal_paper_doi 10.1039/d3ob00919j
_journal_volume 21
_journal_year 2023
_chemical_formula_sum 'C48 H50 N6 O4'
_chemical_formula_weight 774.94
_space_group_crystal_system monoclinic
_space_group_IT_number 15
_space_group_name_Hall '-C 2yc'
_space_group_name_H-M_alt 'C 1 2/c 1'
_atom_sites_solution_hydrogens geom
_audit_creation_method SHELXL-2018/3
_audit_update_record
;
2023-03-15 deposited with the CCDC.	2023-07-24 downloaded from the CCDC.
;
_cell_angle_alpha 90
_cell_angle_beta 102.4282(19)
_cell_angle_gamma 90
_cell_formula_units_Z 4
_cell_length_a 16.5102(9)
_cell_length_b 12.6105(6)
_cell_length_c 20.3179(11)
_cell_measurement_reflns_used 2256
_cell_measurement_temperature 100(2)
_cell_measurement_theta_max 29.10
_cell_measurement_theta_min 2.41
_cell_volume 4131.1(4)
_computing_cell_refinement 'Bruker APEX2 v2014.9-0'
_computing_data_collection 'Bruker APEX2 v2014.9-0'
_computing_data_reduction 'Bruker APEX2 v2014.9-0'
_computing_molecular_graphics 'shelXle (H\"ubschle, Sheldrick and Dittirch, 2011)'
_computing_publication_material 'SHELXL-2018/3 (Sheldrick, 2018)'
_computing_structure_refinement 'SHELXL-2018/3 (Sheldrick, 2018)'
_computing_structure_solution 'SHELXT (Sheldrick, 2018)'
_diffrn_ambient_temperature 100(2)
_diffrn_detector_area_resol_mean 512
_diffrn_detector_type '4K CCD area detector APEX II'
_diffrn_measured_fraction_theta_full 0.991
_diffrn_measured_fraction_theta_max 0.963
_diffrn_measurement_device_type 'APEX DUO Kappa 4-axis goniometer'
_diffrn_measurement_method
;
 Fullsphere data collection, phi and omega scans
;
_diffrn_radiation_monochromator 'Quazar MX Multilayer Optics'
_diffrn_radiation_type MoK\a
_diffrn_radiation_wavelength 0.71073
_diffrn_reflns_av_R_equivalents 0.0424
_diffrn_reflns_av_unetI/netI 0.0666
_diffrn_reflns_Laue_measured_fraction_full 0.991
_diffrn_reflns_Laue_measured_fraction_max 0.963
_diffrn_reflns_limit_h_max 17
_diffrn_reflns_limit_h_min -22
_diffrn_reflns_limit_k_max 16
_diffrn_reflns_limit_k_min -14
_diffrn_reflns_limit_l_max 27
_diffrn_reflns_limit_l_min -19
_diffrn_reflns_number 13641
_diffrn_reflns_point_group_measured_fraction_full 0.991
_diffrn_reflns_point_group_measured_fraction_max 0.963
_diffrn_reflns_theta_full 25.242
_diffrn_reflns_theta_max 29.140
_diffrn_reflns_theta_min 2.053
_diffrn_source 'Microfocus source E025 IuS'
_diffrn_source_current 0.6
_diffrn_source_power 50
_diffrn_source_size '0.2 mm x 0.2 mm fine focus'
_diffrn_source_type 'Bruker APEX DUO'
_exptl_absorpt_coefficient_mu 0.080
_exptl_absorpt_correction_T_max 0.7458
_exptl_absorpt_correction_T_min 0.7091
_exptl_absorpt_correction_type multi-scan
_exptl_absorpt_process_details SADABS-2014/4
_exptl_crystal_colour colourless
_exptl_crystal_density_diffrn 1.246
_exptl_crystal_description block
_exptl_crystal_F_000 1648
_exptl_crystal_size_max 0.100
_exptl_crystal_size_mid 0.100
_exptl_crystal_size_min 0.100
_refine_diff_density_max 0.335
_refine_diff_density_min -0.218
_refine_diff_density_rms 0.053
_refine_ls_extinction_method none
_refine_ls_goodness_of_fit_ref 1.031
_refine_ls_hydrogen_treatment mixed
_refine_ls_matrix_type full
_refine_ls_number_parameters 267
_refine_ls_number_reflns 5358
_refine_ls_number_restraints 0
_refine_ls_restrained_S_all 1.031
_refine_ls_R_factor_all 0.0983
_refine_ls_R_factor_gt 0.0503
_refine_ls_shift/su_max 0.000
_refine_ls_shift/su_mean 0.000
_refine_ls_structure_factor_coef Fsqd
_refine_ls_weighting_details 'w=1/[\s^2^(Fo^2^)+(0.0570P)^2^+0.8502P] where P=(Fo^2^+2Fc^2^)/3'
_refine_ls_weighting_scheme calc
_refine_ls_wR_factor_gt 0.1125
_refine_ls_wR_factor_ref 0.1311
_reflns_Friedel_coverage 0.000
_reflns_number_gt 3388
_reflns_number_total 5358
_reflns_threshold_expression 'I > 2\s(I)'
_cod_data_source_file d3ob00919j2.cif
_cod_data_source_block mo_UPME5S1S2_0m
_cod_depositor_comments 'Adding full bibliography for 7159504--7159509.cif.'
_cod_original_sg_symbol_H-M 'C 2/c'
_cod_database_code 7159505
_shelx_shelxl_version_number 2018/3
_shelx_space_group_comment
;
The symmetry employed for this shelxl refinement is uniquely defined
by the following loop, which should always be used as a source of
symmetry information in preference to the above space-group names.
They are only intended as comments.
;
_shelx_estimated_absorpt_t_min 0.992
_shelx_estimated_absorpt_t_max 0.992

loop_
_space_group_symop_operation_xyz
'x, y, z'
'-x, y, -z+1/2'
'x+1/2, y+1/2, z'
'-x+1/2, y+1/2, -z+1/2'
'-x, -y, -z'
'x, -y, z-1/2'
'-x+1/2, -y+1/2, -z'
'x+1/2, -y+1/2, z-1/2'

loop_
_atom_site_label
_atom_site_type_symbol
_atom_site_fract_x
_atom_site_fract_y
_atom_site_fract_z
_atom_site_U_iso_or_equiv
_atom_site_adp_type
_atom_site_occupancy
_atom_site_site_symmetry_order
_atom_site_calc_flag
_atom_site_refinement_flags_posn
_atom_site_refinement_flags_adp
_atom_site_refinement_flags_occupancy
_atom_site_disorder_assembly
_atom_site_disorder_group
O1 O 0.17008(8) 0.52954(11) 0.00853(6) 0.0317(3) Uani 1 1 d . . . . .
O2 O 0.43199(7) 0.39289(10) 0.06469(6) 0.0282(3) Uani 1 1 d . . . . .
N1 N 0.42641(8) 0.88742(11) -0.20524(7) 0.0195(3) Uani 1 1 d . . . . .
H1 H 0.399345 0.867357 -0.245458 0.025(5) Uiso 1 1 calc R . . . .
N2 N 0.43710(8) 0.61553(10) -0.19147(7) 0.0174(3) Uani 1 1 d . . . . .
H2 H 0.483324 0.627950 -0.161686 0.021 Uiso 1 1 calc R U . . .
N3 N 0.30861(9) 0.48363(11) 0.03080(7) 0.0224(3) Uani 1 1 d . . . . .
C1 C 0.48337(10) 0.96894(13) -0.19311(9) 0.0206(4) Uani 1 1 d . . . . .
C2 C 0.51097(11) 0.97571(14) -0.12470(9) 0.0257(4) Uani 1 1 d . . . . .
H2A H 0.550485 1.024958 -0.101398 0.031 Uiso 1 1 calc R U . . .
C3 C 0.46975(11) 0.89555(14) -0.09468(9) 0.0258(4) Uani 1 1 d . . . . .
H3 H 0.476995 0.881894 -0.047787 0.031 Uiso 1 1 calc R U . . .
C4 C 0.41788(10) 0.84178(13) -0.14542(8) 0.0192(4) Uani 1 1 d . . . . .
C5 C 0.35584(10) 0.75388(13) -0.14410(8) 0.0178(3) Uani 1 1 d . . . . .
C6 C 0.37293(10) 0.70906(13) -0.07160(8) 0.0199(4) Uani 1 1 d . . . . .
H6A H 0.433133 0.695011 -0.057095 0.024 Uiso 1 1 calc R U . . .
H6AB H 0.358629 0.764288 -0.041380 0.024 Uiso 1 1 calc R U . . .
C7 C 0.32612(11) 0.60756(13) -0.06196(8) 0.0220(4) Uani 1 1 d . . . . .
H7A H 0.265920 0.617229 -0.079971 0.026 Uiso 1 1 calc R U . . .
H7AB H 0.345566 0.547963 -0.086262 0.026 Uiso 1 1 calc R U . . .
C8 C 0.34261(12) 0.58406(14) 0.01284(9) 0.0259(4) Uani 1 1 d . . . . .
H8A H 0.403332 0.583687 0.030672 0.031 Uiso 1 1 calc R U . . .
H8AB H 0.319098 0.642374 0.035491 0.031 Uiso 1 1 calc R U . . .
C9 C 0.35710(11) 0.39754(14) 0.05771(8) 0.0224(4) Uani 1 1 d . . . . .
C10 C 0.29952(11) 0.31771(14) 0.07594(8) 0.0231(4) Uani 1 1 d . . . . .
C11 C 0.31641(13) 0.21924(14) 0.10524(9) 0.0291(4) Uani 1 1 d . . . . .
H11 H 0.371024 0.190978 0.115332 0.035 Uiso 1 1 calc R U . . .
C12 C 0.24954(14) 0.16351(16) 0.11924(9) 0.0361(5) Uani 1 1 d . . . . .
H12 H 0.258554 0.095502 0.139617 0.043 Uiso 1 1 calc R U . . .
C13 C 0.16964(14) 0.20513(17) 0.10405(10) 0.0387(5) Uani 1 1 d . . . . .
H13 H 0.125311 0.164744 0.114185 0.046 Uiso 1 1 calc R U . . .
C14 C 0.15305(12) 0.30454(17) 0.07436(10) 0.0342(5) Uani 1 1 d . . . . .
H14 H 0.098553 0.333170 0.064155 0.041 Uiso 1 1 calc R U . . .
C15 C 0.22032(11) 0.35976(14) 0.06039(8) 0.0246(4) Uani 1 1 d . . . . .
C16 C 0.22442(11) 0.46685(14) 0.02982(8) 0.0234(4) Uani 1 1 d . . . . .
C17 C 0.26751(10) 0.80093(14) -0.16228(9) 0.0216(4) Uani 1 1 d . . . . .
H17A H 0.226878 0.745052 -0.160222 0.032 Uiso 1 1 calc R U . . .
H17B H 0.257305 0.830389 -0.207962 0.032 Uiso 1 1 calc R U . . .
H17C H 0.262265 0.857235 -0.130213 0.032 Uiso 1 1 calc R U . . .
C18 C 0.36361(10) 0.66849(13) -0.19459(8) 0.0170(3) Uani 1 1 d . . . . .
C19 C 0.30712(10) 0.62680(13) -0.24756(8) 0.0204(4) Uani 1 1 d . . . . .
H19 H 0.250873 0.648031 -0.261918 0.025 Uiso 1 1 calc R U . . .
C20 C 0.34771(10) 0.54579(13) -0.27738(8) 0.0211(4) Uani 1 1 d . . . . .
H20 H 0.323420 0.503427 -0.315149 0.025 Uiso 1 1 calc R U . . .
C21 C 0.42803(10) 0.54014(13) -0.24172(8) 0.0173(3) Uani 1 1 d . . . . .
C22 C 0.500000 0.47055(18) -0.250000 0.0185(5) Uani 1 2 d S T P . .
C23 C 0.47339(11) 0.39975(13) -0.31238(9) 0.0239(4) Uani 1 1 d . . . . .
H23A H 0.518549 0.350881 -0.315547 0.036 Uiso 1 1 calc R U . . .
H23B H 0.460595 0.444106 -0.352903 0.036 Uiso 1 1 calc R U . . .
H23C H 0.424052 0.359079 -0.308520 0.036 Uiso 1 1 calc R U . . .
C24 C 0.42405(11) 1.10765(14) -0.27647(10) 0.0283(4) Uani 1 1 d . . . . .
H24A H 0.434826 1.152590 -0.313001 0.042 Uiso 1 1 calc R U . . .
H24B H 0.413527 1.152449 -0.239796 0.042 Uiso 1 1 calc R U . . .
H24C H 0.375448 1.063039 -0.293479 0.042 Uiso 1 1 calc R U . . .
C25 C 0.500000 1.03676(18) -0.250000 0.0214(5) Uani 1 2 d S T P . .

loop_
_atom_site_aniso_label
_atom_site_aniso_U_11
_atom_site_aniso_U_22
_atom_site_aniso_U_33
_atom_site_aniso_U_23
_atom_site_aniso_U_13
_atom_site_aniso_U_12
O1 0.0270(7) 0.0375(8) 0.0302(7) -0.0041(6) 0.0051(6) 0.0088(6)
O2 0.0222(7) 0.0334(8) 0.0290(7) 0.0005(6) 0.0052(6) 0.0006(5)
N1 0.0206(7) 0.0166(7) 0.0212(7) -0.0019(6) 0.0047(6) -0.0025(6)
N2 0.0156(7) 0.0168(7) 0.0196(7) -0.0021(6) 0.0036(6) -0.0010(5)
N3 0.0222(7) 0.0238(8) 0.0212(7) 0.0036(6) 0.0047(6) -0.0005(6)
C1 0.0182(8) 0.0134(8) 0.0316(9) -0.0034(8) 0.0089(7) 0.0001(7)
C2 0.0233(9) 0.0209(10) 0.0326(10) -0.0065(8) 0.0056(8) -0.0049(7)
C3 0.0249(9) 0.0285(10) 0.0237(9) -0.0024(8) 0.0052(8) -0.0019(8)
C4 0.0203(8) 0.0149(9) 0.0239(9) -0.0011(7) 0.0080(7) 0.0028(7)
C5 0.0183(8) 0.0167(8) 0.0188(8) 0.0007(7) 0.0050(6) 0.0024(7)
C6 0.0203(8) 0.0193(9) 0.0204(8) -0.0003(7) 0.0052(7) 0.0020(7)
C7 0.0251(9) 0.0221(9) 0.0190(8) 0.0007(7) 0.0055(7) 0.0008(7)
C8 0.0323(10) 0.0223(10) 0.0235(9) 0.0010(8) 0.0073(8) -0.0040(8)
C9 0.0235(9) 0.0273(10) 0.0162(8) -0.0021(7) 0.0039(7) 0.0001(7)
C10 0.0284(9) 0.0242(10) 0.0176(8) -0.0031(7) 0.0071(7) -0.0036(7)
C11 0.0414(11) 0.0229(10) 0.0242(9) -0.0022(8) 0.0097(9) -0.0007(8)
C12 0.0585(14) 0.0265(11) 0.0251(10) -0.0014(9) 0.0130(10) -0.0114(10)
C13 0.0489(13) 0.0391(12) 0.0337(11) -0.0087(10) 0.0210(10) -0.0222(10)
C14 0.0302(10) 0.0442(13) 0.0312(10) -0.0087(10) 0.0130(9) -0.0096(9)
C15 0.0265(9) 0.0292(10) 0.0194(8) -0.0050(8) 0.0077(7) -0.0055(8)
C16 0.0244(9) 0.0275(10) 0.0189(8) -0.0046(8) 0.0063(7) 0.0027(8)
C17 0.0195(8) 0.0204(9) 0.0258(9) 0.0015(8) 0.0069(7) 0.0032(7)
C18 0.0169(8) 0.0160(8) 0.0192(8) 0.0016(7) 0.0062(7) 0.0003(6)
C19 0.0175(8) 0.0221(9) 0.0223(8) 0.0016(7) 0.0057(7) -0.0009(7)
C20 0.0233(9) 0.0198(9) 0.0210(8) -0.0031(7) 0.0064(7) -0.0059(7)
C21 0.0205(8) 0.0125(8) 0.0204(8) 0.0008(7) 0.0075(7) -0.0036(6)
C22 0.0236(12) 0.0141(12) 0.0188(11) 0.000 0.0070(10) 0.000
C23 0.0300(10) 0.0156(9) 0.0280(9) -0.0050(7) 0.0103(8) -0.0020(7)
C24 0.0258(9) 0.0178(9) 0.0441(11) 0.0035(9) 0.0136(9) 0.0043(7)
C25 0.0224(12) 0.0127(12) 0.0308(13) 0.000 0.0094(11) 0.000

loop_
_atom_type_symbol
_atom_type_description
_atom_type_scat_dispersion_real
_atom_type_scat_dispersion_imag
_atom_type_scat_source
C C 0.0033 0.0016 'International Tables Vol C Tables 4.2.6.8 and 6.1.1.4'
H H 0.0000 0.0000 'International Tables Vol C Tables 4.2.6.8 and 6.1.1.4'
N N 0.0061 0.0033 'International Tables Vol C Tables 4.2.6.8 and 6.1.1.4'
O O 0.0106 0.0060 'International Tables Vol C Tables 4.2.6.8 and 6.1.1.4'

loop_
_geom_angle_atom_site_label_1
_geom_angle_atom_site_label_2
_geom_angle_atom_site_label_3
_geom_angle
_geom_angle_site_symmetry_1
_geom_angle_site_symmetry_3
_geom_angle_publ_flag
C4 N1 C1 110.41(14) . . ?
C18 N2 C21 110.29(14) . . ?
C9 N3 C16 111.92(14) . . ?
C9 N3 C8 123.72(15) . . ?
C16 N3 C8 124.02(15) . . ?
C2 C1 N1 107.04(14) . . ?
C2 C1 C25 131.78(15) . . ?
N1 C1 C25 120.99(15) . . ?
C1 C2 C3 107.74(15) . . ?
C4 C3 C2 107.90(15) . . ?
C3 C4 N1 106.91(14) . . ?
C3 C4 C5 131.69(15) . . ?
N1 C4 C5 121.28(15) . . ?
C18 C5 C4 110.67(12) . . ?
C18 C5 C17 108.98(13) . . ?
C4 C5 C17 108.80(13) . . ?
C18 C5 C6 111.19(13) . . ?
C4 C5 C6 107.41(13) . . ?
C17 C5 C6 109.75(12) . . ?
C7 C6 C5 115.74(14) . . ?
C8 C7 C6 107.80(14) . . ?
N3 C8 C7 115.08(15) . . ?
O2 C9 N3 124.70(16) . . ?
O2 C9 C10 128.91(16) . . ?
N3 C9 C10 106.39(14) . . ?
C11 C10 C15 122.49(16) . . ?
C11 C10 C9 129.56(17) . . ?
C15 C10 C9 107.92(15) . . ?
C10 C11 C12 116.63(19) . . ?
C11 C12 C13 121.41(19) . . ?
C14 C13 C12 121.64(17) . . ?
C15 C14 C13 116.60(19) . . ?
C10 C15 C14 121.24(18) . . ?
C10 C15 C16 108.44(14) . . ?
C14 C15 C16 130.31(18) . . ?
O1 C16 N3 124.45(17) . . ?
O1 C16 C15 130.23(16) . . ?
N3 C16 C15 105.31(14) . . ?
C19 C18 N2 107.16(14) . . ?
C19 C18 C5 131.63(15) . . ?
N2 C18 C5 121.20(14) . . ?
C18 C19 C20 107.83(15) . . ?
C21 C20 C19 107.61(15) . . ?
C20 C21 N2 107.11(14) . . ?
C20 C21 C22 131.65(14) . . ?
N2 C21 C22 121.24(13) . . ?
C21 C22 C21 109.23(18) 2_654 . ?
C21 C22 C23 109.67(9) 2_654 2_654 ?
C21 C22 C23 109.69(8) . 2_654 ?
C21 C22 C23 109.69(8) 2_654 . ?
C21 C22 C23 109.67(9) . . ?
C23 C22 C23 108.88(19) 2_654 . ?
C1 C25 C1 111.00(18) . 2_654 ?
C1 C25 C24 109.27(10) . 2_654 ?
C1 C25 C24 109.13(9) 2_654 2_654 ?
C1 C25 C24 109.13(9) . . ?
C1 C25 C24 109.27(10) 2_654 . ?
C24 C25 C24 109.0(2) 2_654 . ?

loop_
_geom_bond_atom_site_label_1
_geom_bond_atom_site_label_2
_geom_bond_distance
_geom_bond_site_symmetry_2
_geom_bond_publ_flag
O1 C16 1.204(2) . ?
O2 C9 1.215(2) . ?
N1 C4 1.379(2) . ?
N1 C1 1.379(2) . ?
N2 C18 1.374(2) . ?
N2 C21 1.379(2) . ?
N3 C9 1.389(2) . ?
N3 C16 1.402(2) . ?
N3 C8 1.463(2) . ?
C1 C2 1.369(2) . ?
C1 C25 1.510(2) . ?
C2 C3 1.427(2) . ?
C3 C4 1.370(2) . ?
C4 C5 1.514(2) . ?
C5 C18 1.512(2) . ?
C5 C17 1.544(2) . ?
C5 C6 1.546(2) . ?
C6 C7 1.529(2) . ?
C7 C8 1.514(2) . ?
C9 C10 1.485(2) . ?
C10 C11 1.379(3) . ?
C10 C15 1.383(2) . ?
C11 C12 1.389(3) . ?
C12 C13 1.391(3) . ?
C13 C14 1.393(3) . ?
C14 C15 1.391(2) . ?
C15 C16 1.494(3) . ?
C18 C19 1.369(2) . ?
C19 C20 1.426(2) . ?
C20 C21 1.369(2) . ?
C21 C22 1.515(2) . ?
C22 C23 1.535(2) 2_654 ?
C22 C23 1.535(2) . ?
C24 C25 1.540(2) . ?

loop_
_geom_torsion_atom_site_label_1
_geom_torsion_atom_site_label_2
_geom_torsion_atom_site_label_3
_geom_torsion_atom_site_label_4
_geom_torsion
_geom_torsion_site_symmetry_1
_geom_torsion_site_symmetry_2
_geom_torsion_site_symmetry_3
_geom_torsion_site_symmetry_4
_geom_torsion_publ_flag
C4 N1 C1 C2 -0.42(18) . . . . ?
C4 N1 C1 C25 -175.95(13) . . . . ?
N1 C1 C2 C3 0.29(19) . . . . ?
C25 C1 C2 C3 175.15(15) . . . . ?
C1 C2 C3 C4 -0.1(2) . . . . ?
C2 C3 C4 N1 -0.19(19) . . . . ?
C2 C3 C4 C5 -176.12(16) . . . . ?
C1 N1 C4 C3 0.38(18) . . . . ?
C1 N1 C4 C5 176.83(13) . . . . ?
C3 C4 C5 C18 -135.47(18) . . . . ?
N1 C4 C5 C18 49.08(19) . . . . ?
C3 C4 C5 C17 104.8(2) . . . . ?
N1 C4 C5 C17 -70.63(18) . . . . ?
C3 C4 C5 C6 -13.9(2) . . . . ?
N1 C4 C5 C6 170.63(14) . . . . ?
C18 C5 C6 C7 -49.35(18) . . . . ?
C4 C5 C6 C7 -170.57(13) . . . . ?
C17 C5 C6 C7 71.30(17) . . . . ?
C5 C6 C7 C8 -173.14(14) . . . . ?
C9 N3 C8 C7 111.53(19) . . . . ?
C16 N3 C8 C7 -75.7(2) . . . . ?
C6 C7 C8 N3 -174.53(14) . . . . ?
C16 N3 C9 O2 -179.23(16) . . . . ?
C8 N3 C9 O2 -5.7(3) . . . . ?
C16 N3 C9 C10 -0.07(18) . . . . ?
C8 N3 C9 C10 173.48(14) . . . . ?
O2 C9 C10 C11 0.1(3) . . . . ?
N3 C9 C10 C11 -178.96(17) . . . . ?
O2 C9 C10 C15 178.12(17) . . . . ?
N3 C9 C10 C15 -0.99(18) . . . . ?
C15 C10 C11 C12 -0.5(3) . . . . ?
C9 C10 C11 C12 177.18(16) . . . . ?
C10 C11 C12 C13 0.3(3) . . . . ?
C11 C12 C13 C14 -0.2(3) . . . . ?
C12 C13 C14 C15 0.3(3) . . . . ?
C11 C10 C15 C14 0.7(3) . . . . ?
C9 C10 C15 C14 -177.48(16) . . . . ?
C11 C10 C15 C16 179.75(15) . . . . ?
C9 C10 C15 C16 1.60(18) . . . . ?
C13 C14 C15 C10 -0.5(3) . . . . ?
C13 C14 C15 C16 -179.37(17) . . . . ?
C9 N3 C16 O1 -179.54(16) . . . . ?
C8 N3 C16 O1 6.9(3) . . . . ?
C9 N3 C16 C15 1.01(18) . . . . ?
C8 N3 C16 C15 -172.51(14) . . . . ?
C10 C15 C16 O1 178.97(17) . . . . ?
C14 C15 C16 O1 -2.1(3) . . . . ?
C10 C15 C16 N3 -1.62(18) . . . . ?
C14 C15 C16 N3 177.34(17) . . . . ?
C21 N2 C18 C19 -0.27(17) . . . . ?
C21 N2 C18 C5 178.59(13) . . . . ?
C4 C5 C18 C19 -123.13(18) . . . . ?
C17 C5 C18 C19 -3.5(2) . . . . ?
C6 C5 C18 C19 117.57(19) . . . . ?
C4 C5 C18 N2 58.32(19) . . . . ?
C17 C5 C18 N2 177.93(13) . . . . ?
C6 C5 C18 N2 -60.97(18) . . . . ?
N2 C18 C19 C20 0.13(17) . . . . ?
C5 C18 C19 C20 -178.56(15) . . . . ?
C18 C19 C20 C21 0.04(18) . . . . ?
C19 C20 C21 N2 -0.20(17) . . . . ?
C19 C20 C21 C22 -179.48(15) . . . . ?
C18 N2 C21 C20 0.29(17) . . . . ?
C18 N2 C21 C22 179.66(13) . . . . ?
C20 C21 C22 C21 123.11(19) . . . 2_654 ?
N2 C21 C22 C21 -56.08(11) . . . 2_654 ?
C20 C21 C22 C23 -116.66(17) . . . 2_654 ?
N2 C21 C22 C23 64.14(19) . . . 2_654 ?
C20 C21 C22 C23 2.9(2) . . . . ?
N2 C21 C22 C23 -176.32(13) . . . . ?
C2 C1 C25 C1 135.7(2) . . . 2_654 ?
N1 C1 C25 C1 -50.03(11) . . . 2_654 ?
C2 C1 C25 C24 15.3(2) . . . 2_654 ?
N1 C1 C25 C24 -170.43(14) . . . 2_654 ?
C2 C1 C25 C24 -103.82(19) . . . . ?
N1 C1 C25 C24 70.45(19) . . . . ?
